data_1518723
loop_
_publ_author_name
'Pogula, Vedamayee D.'
'Wang, Tao'
'Hoye, Thomas R.'

_publ_section_title
;
 Intramolecular [4 + 2] Trapping of a Hexadehydro-Diels-Alder (HDDA)
 Benzyne by Tethered Arenes.
;
_journal_issue 4
_journal_name_full 'Organic letters'
_journal_page_first 856
_journal_page_last 859
_journal_paper_doi 10.1021/ol5037024
_journal_volume 17
_journal_year 2015
_chemical_formula_moiety 'C32 H28 O4 Si'
_chemical_formula_sum 'C32 H28 O4 Si'
_chemical_formula_weight 504.63
_chemical_name_systematic 14214b
_space_group_crystal_system triclinic
_space_group_IT_number 2
_space_group_name_Hall '-P 1'
_space_group_name_H-M_alt 'P -1'
_symmetry_space_group_name_Hall '-P 1'
_symmetry_space_group_name_H-M 'P -1'
_atom_sites_solution_hydrogens geom
_audit_creation_method SHELXL-2014/6
_cell_angle_alpha 93.591(5)
_cell_angle_beta 96.204(5)
_cell_angle_gamma 103.663(5)
_cell_formula_units_Z 2
_cell_length_a 7.0418(5)
_cell_length_b 10.4998(8)
_cell_length_c 17.4226(12)
_cell_measurement_reflns_used 2928
_cell_measurement_temperature 123(2)
_cell_measurement_theta_max 74.73
_cell_measurement_theta_min 5.13
_cell_volume 1239.21(16)
_computing_cell_refinement 'Bruker SAINT'
_computing_data_collection 'Bruker APEX2'
_computing_data_reduction 'Bruker SAINT'
_computing_molecular_graphics 'Bruker SHELXTL'
_computing_publication_material 'Bruker SHELXTL'
_computing_structure_refinement 'SHELXL-2014/6 (Sheldrick, 2014)'
_computing_structure_solution 'SHELXS-97 (Sheldrick 2008)'
_diffrn_ambient_temperature 123(2)
_diffrn_measured_fraction_theta_full 0.957
_diffrn_measured_fraction_theta_max 0.949
_diffrn_measurement_device_type 'Bruker-AXS D8 Venture'
_diffrn_measurement_method '\f and \w scans'
_diffrn_radiation_type CuK\a
_diffrn_radiation_wavelength 1.54178
_diffrn_reflns_av_R_equivalents 0.0703
_diffrn_reflns_av_unetI/netI 0.0578
_diffrn_reflns_Laue_measured_fraction_full 0.957
_diffrn_reflns_Laue_measured_fraction_max 0.949
_diffrn_reflns_limit_h_max 8
_diffrn_reflns_limit_h_min -8
_diffrn_reflns_limit_k_max 10
_diffrn_reflns_limit_k_min -13
_diffrn_reflns_limit_l_max 21
_diffrn_reflns_limit_l_min -21
_diffrn_reflns_number 18974
_diffrn_reflns_point_group_measured_fraction_full 0.957
_diffrn_reflns_point_group_measured_fraction_max 0.949
_diffrn_reflns_theta_full 67.679
_diffrn_reflns_theta_max 74.897
_diffrn_reflns_theta_min 2.562
_diffrn_source 'ImuS Cu'
_exptl_absorpt_coefficient_mu 1.143
_exptl_absorpt_correction_T_max 0.7538
_exptl_absorpt_correction_T_min 0.6126
_exptl_absorpt_correction_type multi-scan
_exptl_absorpt_process_details 'SADABS-2014/3 (Sheldrick, 2014)'
_exptl_crystal_colour yellow
_exptl_crystal_density_diffrn 1.352
_exptl_crystal_description Plate
_exptl_crystal_F_000 532
_exptl_crystal_size_max 0.180
_exptl_crystal_size_mid 0.120
_exptl_crystal_size_min 0.045
_exptl_transmission_factor_max 0.7538
_exptl_transmission_factor_min 0.6126
_refine_diff_density_max 0.578
_refine_diff_density_min -0.313
_refine_diff_density_rms 0.070
_refine_ls_extinction_method none
_refine_ls_goodness_of_fit_ref 1.118
_refine_ls_hydrogen_treatment constr
_refine_ls_matrix_type full
_refine_ls_number_parameters 338
_refine_ls_number_reflns 4836
_refine_ls_number_restraints 0
_refine_ls_restrained_S_all 1.118
_refine_ls_R_factor_all 0.0874
_refine_ls_R_factor_gt 0.0653
_refine_ls_shift/su_max 0.000
_refine_ls_shift/su_mean 0.000
_refine_ls_structure_factor_coef Fsqd
_refine_ls_weighting_details 'w=1/[\s^2^(Fo^2^)+(0.0329P)^2^+2.7106P] where P=(Fo^2^+2Fc^2^)/3'
_refine_ls_weighting_scheme calc
_refine_ls_wR_factor_gt 0.1476
_refine_ls_wR_factor_ref 0.1580
_reflns_Friedel_coverage 0.000
_reflns_number_gt 3664
_reflns_number_total 4836
_reflns_threshold_expression 'I > 2\s(I)'
_cod_data_source_file ol5037024_si_002.cif
_cod_data_source_block 14214b
_cod_depositor_comments 'Adding full bibliography for 1518723--1518724.cif.'
_cod_original_cell_volume 1239.20(16)
_cod_database_code 1518723
_shelx_space_group_comment
;

The symmetry employed for this shelxl refinement is uniquely defined

by the following loop, which should always be used as a source of

symmetry information in preference to the above space-group names.

They are only intended as comments.

;
_shelx_estimated_absorpt_t_min 0.821
_shelx_estimated_absorpt_t_max 0.950
_shelxl_version_number 2014/6

loop_
_space_group_symop_operation_xyz
'x, y, z'
'-x, -y, -z'

loop_
_atom_site_label
_atom_site_type_symbol
_atom_site_fract_x
_atom_site_fract_y
_atom_site_fract_z
_atom_site_U_iso_or_equiv
_atom_site_adp_type
_atom_site_occupancy
_atom_site_site_symmetry_order
_atom_site_calc_flag
_atom_site_refinement_flags_posn
_atom_site_refinement_flags_adp
Si1 Si 0.25829(14) 0.31822(9) 0.28855(5) 0.0226(2) Uani 1 1 d . .
O1 O 0.1555(4) 0.2769(2) 0.10594(14) 0.0268(5) Uani 1 1 d . .
O2 O 0.8411(4) 0.5696(2) 0.33127(14) 0.0278(5) Uani 1 1 d . .
O3 O 0.5568(4) 1.0505(2) 0.09831(14) 0.0279(5) Uani 1 1 d . .
O4 O 0.2860(3) 0.8864(2) 0.09883(13) 0.0242(5) Uani 1 1 d . .
C1 C 0.3317(5) 0.5948(3) 0.04842(18) 0.0204(6) Uani 1 1 d . .
C2 C 0.3725(5) 0.6760(3) -0.01088(19) 0.0226(7) Uani 1 1 d . .
H2A H 0.4446 0.7650 0.0007 0.027 Uiso 1 1 calc R U
C3 C 0.3064(5) 0.6251(3) -0.08720(19) 0.0239(7) Uani 1 1 d . .
H3A H 0.3326 0.6804 -0.1279 0.029 Uiso 1 1 calc R U
C4 C 0.2021(5) 0.4940(3) -0.10515(19) 0.0252(7) Uani 1 1 d . .
H4A H 0.1562 0.4613 -0.1576 0.030 Uiso 1 1 calc R U
C5 C 0.1651(5) 0.4112(3) -0.04641(19) 0.0232(7) Uani 1 1 d . .
H5A H 0.0969 0.3214 -0.0581 0.028 Uiso 1 1 calc R U
C6 C 0.2302(5) 0.4628(3) 0.02950(19) 0.0220(7) Uani 1 1 d . .
C7 C 0.2194(5) 0.3936(3) 0.10165(19) 0.0216(7) Uani 1 1 d . .
C8 C 0.3222(5) 0.4960(3) 0.16701(18) 0.0202(6) Uani 1 1 d . .
C9 C 0.3860(5) 0.6162(3) 0.13369(18) 0.0194(6) Uani 1 1 d . .
C10 C 0.4909(5) 0.7263(3) 0.18204(18) 0.0205(6) Uani 1 1 d . .
C11 C 0.5496(5) 0.7071(3) 0.25942(18) 0.0203(6) Uani 1 1 d . .
C12 C 0.5117(5) 0.5844(3) 0.28851(18) 0.0233(7) Uani 1 1 d . .
C13 C 0.3770(5) 0.4755(3) 0.24441(19) 0.0221(7) Uani 1 1 d . .
C14 C 0.6547(5) 0.5725(4) 0.3577(2) 0.0271(7) Uani 1 1 d . .
H14A H 0.6722 0.6484 0.3967 0.032 Uiso 1 1 calc R U
H14B H 0.6028 0.4909 0.3821 0.032 Uiso 1 1 calc R U
C15 C 0.9759(5) 0.6949(3) 0.32608(19) 0.0241(7) Uani 1 1 d . .
H15A H 1.0840 0.6753 0.2981 0.029 Uiso 1 1 calc R U
C16 C 0.8891(5) 0.7880(3) 0.27909(19) 0.0238(7) Uani 1 1 d . .
C17 C 0.9376(5) 0.8319(3) 0.21192(19) 0.0237(7) Uani 1 1 d . .
H17A H 1.0391 0.8102 0.1859 0.028 Uiso 1 1 calc R U
C18 C 0.8130(5) 0.9192(3) 0.18290(19) 0.0234(7) Uani 1 1 d . .
H18A H 0.8754 0.9984 0.1573 0.028 Uiso 1 1 calc R U
C19 C 0.5801(5) 0.8641(3) 0.16701(18) 0.0218(7) Uani 1 1 d . .
C20 C 0.6861(5) 0.9352(3) 0.24420(19) 0.0237(7) Uani 1 1 d . .
H20A H 0.6702 1.0232 0.2637 0.028 Uiso 1 1 calc R U
C21 C 0.7036(5) 0.8275(3) 0.29788(18) 0.0229(7) Uani 1 1 d . .
H21A H 0.6974 0.8502 0.3540 0.027 Uiso 1 1 calc R U
C22 C 0.4782(5) 0.9444(3) 0.11739(18) 0.0208(6) Uani 1 1 d . .
C23 C 0.1772(5) 0.9566(4) 0.0481(2) 0.0289(8) Uani 1 1 d . .
H23A H 0.0380 0.9091 0.0391 0.043 Uiso 1 1 calc R U
H23B H 0.2309 0.9625 -0.0016 0.043 Uiso 1 1 calc R U
H23C H 0.1895 1.0453 0.0724 0.043 Uiso 1 1 calc R U
C24 C 1.0732(5) 0.7589(3) 0.40612(19) 0.0247(7) Uani 1 1 d . .
C25 C 1.1034(5) 0.6806(4) 0.4659(2) 0.0289(8) Uani 1 1 d . .
H25A H 1.0570 0.5877 0.4570 0.035 Uiso 1 1 calc R U
C26 C 1.2000(6) 0.7363(4) 0.5379(2) 0.0339(9) Uani 1 1 d . .
H26A H 1.2191 0.6819 0.5782 0.041 Uiso 1 1 calc R U
C27 C 1.2687(6) 0.8718(4) 0.5511(2) 0.0368(9) Uani 1 1 d . .
H27A H 1.3361 0.9105 0.6003 0.044 Uiso 1 1 calc R U
C28 C 1.2392(6) 0.9502(4) 0.4927(2) 0.0382(9) Uani 1 1 d . .
H28A H 1.2855 1.0431 0.5020 0.046 Uiso 1 1 calc R U
C29 C 1.1422(6) 0.8947(4) 0.4203(2) 0.0342(8) Uani 1 1 d . .
H29A H 1.1231 0.9497 0.3803 0.041 Uiso 1 1 calc R U
C30 C -0.0149(5) 0.2811(4) 0.2623(2) 0.0287(7) Uani 1 1 d . .
H30A H -0.0779 0.2065 0.2893 0.043 Uiso 1 1 calc R U
H30B H -0.0477 0.2591 0.2062 0.043 Uiso 1 1 calc R U
H30C H -0.0623 0.3584 0.2776 0.043 Uiso 1 1 calc R U
C31 C 0.3698(6) 0.1804(4) 0.2596(2) 0.0321(8) Uani 1 1 d . .
H31A H 0.3037 0.1002 0.2812 0.048 Uiso 1 1 calc R U
H31B H 0.5104 0.2034 0.2795 0.048 Uiso 1 1 calc R U
H31C H 0.3539 0.1654 0.2029 0.048 Uiso 1 1 calc R U
C32 C 0.2921(5) 0.3404(4) 0.3977(2) 0.0306(8) Uani 1 1 d . .
H32A H 0.1922 0.2731 0.4174 0.046 Uiso 1 1 calc R U
H32B H 0.2781 0.4279 0.4150 0.046 Uiso 1 1 calc R U
H32C H 0.4237 0.3316 0.4175 0.046 Uiso 1 1 calc R U

loop_
_atom_site_aniso_label
_atom_site_aniso_U_11
_atom_site_aniso_U_22
_atom_site_aniso_U_33
_atom_site_aniso_U_23
_atom_site_aniso_U_13
_atom_site_aniso_U_12
Si1 0.0251(5) 0.0179(5) 0.0252(4) 0.0046(3) 0.0030(3) 0.0054(4)
O1 0.0343(13) 0.0162(13) 0.0288(12) 0.0005(9) 0.0024(10) 0.0054(10)
O2 0.0288(13) 0.0197(13) 0.0331(13) 0.0022(10) -0.0031(10) 0.0052(10)
O3 0.0331(13) 0.0185(13) 0.0319(13) 0.0080(10) 0.0044(10) 0.0044(10)
O4 0.0261(12) 0.0186(12) 0.0289(12) 0.0056(9) 0.0019(9) 0.0070(10)
C1 0.0191(15) 0.0187(17) 0.0253(16) 0.0009(12) 0.0026(12) 0.0087(13)
C2 0.0228(16) 0.0205(17) 0.0259(16) 0.0038(13) 0.0029(13) 0.0076(13)
C3 0.0239(16) 0.0279(19) 0.0235(16) 0.0055(13) 0.0036(13) 0.0120(14)
C4 0.0248(17) 0.0284(19) 0.0224(16) -0.0025(13) -0.0014(13) 0.0097(14)
C5 0.0205(16) 0.0209(18) 0.0273(17) -0.0024(13) -0.0013(13) 0.0065(13)
C6 0.0186(15) 0.0216(18) 0.0268(16) 0.0020(13) 0.0015(12) 0.0075(13)
C7 0.0193(15) 0.0191(18) 0.0264(16) 0.0006(13) 0.0021(12) 0.0055(13)
C8 0.0194(15) 0.0170(17) 0.0234(16) 0.0003(12) 0.0006(12) 0.0042(12)
C9 0.0203(15) 0.0149(16) 0.0238(16) 0.0007(12) 0.0020(12) 0.0067(12)
C10 0.0229(16) 0.0157(16) 0.0233(16) 0.0020(12) 0.0031(12) 0.0055(13)
C11 0.0213(15) 0.0149(16) 0.0241(16) -0.0006(12) 0.0008(12) 0.0048(12)
C12 0.0256(17) 0.0228(18) 0.0209(15) 0.0017(13) 0.0014(12) 0.0056(14)
C13 0.0223(16) 0.0167(17) 0.0276(17) 0.0027(12) 0.0028(13) 0.0052(13)
C14 0.0294(18) 0.0226(19) 0.0264(17) 0.0029(13) -0.0011(14) 0.0029(14)
C15 0.0254(17) 0.0221(18) 0.0243(16) 0.0013(13) 0.0009(13) 0.0063(14)
C16 0.0264(17) 0.0205(18) 0.0225(16) -0.0015(13) -0.0012(13) 0.0046(14)
C17 0.0242(17) 0.0197(17) 0.0248(16) -0.0015(13) -0.0003(13) 0.0028(13)
C18 0.0256(17) 0.0165(17) 0.0258(16) 0.0009(13) 0.0014(13) 0.0017(13)
C19 0.0268(17) 0.0164(17) 0.0226(16) 0.0015(12) 0.0028(13) 0.0063(13)
C20 0.0267(17) 0.0189(17) 0.0235(16) -0.0009(13) 0.0010(13) 0.0034(13)
C21 0.0288(17) 0.0210(18) 0.0181(15) 0.0004(12) 0.0008(12) 0.0061(14)
C22 0.0249(16) 0.0182(17) 0.0204(15) -0.0001(12) 0.0050(12) 0.0072(13)
C23 0.0305(19) 0.029(2) 0.0299(18) 0.0083(15) 0.0025(14) 0.0115(16)
C24 0.0211(16) 0.0257(19) 0.0266(17) -0.0012(14) 0.0000(13) 0.0070(14)
C25 0.0309(19) 0.029(2) 0.0280(18) 0.0045(14) 0.0021(14) 0.0106(16)
C26 0.035(2) 0.041(2) 0.0272(18) 0.0087(16) -0.0004(15) 0.0128(17)
C27 0.035(2) 0.046(3) 0.0263(18) -0.0027(16) -0.0045(15) 0.0094(18)
C28 0.045(2) 0.028(2) 0.035(2) -0.0030(16) -0.0053(17) 0.0042(18)
C29 0.040(2) 0.030(2) 0.0295(19) 0.0037(15) -0.0046(15) 0.0043(17)
C30 0.0315(19) 0.0217(19) 0.0316(18) 0.0023(14) 0.0041(14) 0.0040(15)
C31 0.042(2) 0.0223(19) 0.036(2) 0.0080(15) 0.0075(16) 0.0129(16)
C32 0.0290(19) 0.033(2) 0.0296(18) 0.0083(15) 0.0044(14) 0.0058(16)

loop_
_atom_type_symbol
_atom_type_description
_atom_type_scat_dispersion_real
_atom_type_scat_dispersion_imag
_atom_type_scat_source
C C 0.0181 0.0091 'International Tables Vol C Tables 4.2.6.8 and 6.1.1.4'
H H 0.0000 0.0000 'International Tables Vol C Tables 4.2.6.8 and 6.1.1.4'
O O 0.0492 0.0322 'International Tables Vol C Tables 4.2.6.8 and 6.1.1.4'
Si Si 0.2541 0.3302 'International Tables Vol C Tables 4.2.6.8 and 6.1.1.4'

loop_
_geom_angle_atom_site_label_1
_geom_angle_atom_site_label_2
_geom_angle_atom_site_label_3
_geom_angle
C31 Si1 C30 114.00(18)
C31 Si1 C32 107.15(17)
C30 Si1 C32 103.67(16)
C31 Si1 C13 110.84(16)
C30 Si1 C13 108.93(15)
C32 Si1 C13 112.09(16)
C14 O2 C15 116.9(3)
C22 O4 C23 115.0(3)
C2 C1 C6 119.1(3)
C2 C1 C9 132.5(3)
C6 C1 C9 108.2(3)
C3 C2 C1 119.1(3)
C3 C2 H2A 120.4
C1 C2 H2A 120.4
C2 C3 C4 121.1(3)
C2 C3 H3A 119.4
C4 C3 H3A 119.4
C5 C4 C3 120.2(3)
C5 C4 H4A 119.9
C3 C4 H4A 119.9
C6 C5 C4 118.4(3)
C6 C5 H5A 120.8
C4 C5 H5A 120.8
C5 C6 C1 122.0(3)
C5 C6 C7 128.6(3)
C1 C6 C7 109.2(3)
O1 C7 C6 126.8(3)
O1 C7 C8 127.1(3)
C6 C7 C8 105.9(3)
C13 C8 C9 124.5(3)
C13 C8 C7 127.6(3)
C9 C8 C7 107.1(3)
C10 C9 C8 118.5(3)
C10 C9 C1 131.9(3)
C8 C9 C1 109.5(3)
C9 C10 C11 117.3(3)
C9 C10 C19 132.6(3)
C11 C10 C19 109.6(3)
C12 C11 C10 123.4(3)
C12 C11 C21 124.4(3)
C10 C11 C21 110.2(3)
C11 C12 C13 119.7(3)
C11 C12 C14 114.7(3)
C13 C12 C14 124.1(3)
C8 C13 C12 115.0(3)
C8 C13 Si1 121.8(3)
C12 C13 Si1 122.9(2)
O2 C14 C12 108.5(3)
O2 C14 H14A 110.0
C12 C14 H14A 110.0
O2 C14 H14B 110.0
C12 C14 H14B 110.0
H14A C14 H14B 108.4
O2 C15 C16 114.4(3)
O2 C15 C24 111.2(3)
C16 C15 C24 112.0(3)
O2 C15 H15A 106.2
C16 C15 H15A 106.2
C24 C15 H15A 106.2
C17 C16 C15 127.9(3)
C17 C16 C21 109.7(3)
C15 C16 C21 121.7(3)
C16 C17 C18 111.5(3)
C16 C17 H17A 124.3
C18 C17 H17A 124.3
C17 C18 C20 106.3(3)
C17 C18 C19 119.5(3)
C20 C18 C19 59.1(2)
C17 C18 H18A 118.7
C20 C18 H18A 118.7
C19 C18 H18A 118.7
C10 C19 C22 124.2(3)
C10 C19 C20 106.7(3)
C22 C19 C20 114.7(3)
C10 C19 C18 119.4(3)
C22 C19 C18 114.0(3)
C20 C19 C18 57.1(2)
C18 C20 C19 63.8(2)
C18 C20 C21 105.2(3)
C19 C20 C21 105.9(3)
C18 C20 H20A 122.4
C19 C20 H20A 122.4
C21 C20 H20A 122.4
C16 C21 C11 99.4(3)
C16 C21 C20 103.9(3)
C11 C21 C20 104.0(3)
C16 C21 H21A 115.8
C11 C21 H21A 115.8
C20 C21 H21A 115.8
O3 C22 O4 124.0(3)
O3 C22 C19 124.3(3)
O4 C22 C19 111.7(3)
O4 C23 H23A 109.5
O4 C23 H23B 109.5
H23A C23 H23B 109.5
O4 C23 H23C 109.5
H23A C23 H23C 109.5
H23B C23 H23C 109.5
C29 C24 C25 118.6(3)
C29 C24 C15 121.3(3)
C25 C24 C15 120.0(3)
C26 C25 C24 121.0(4)
C26 C25 H25A 119.5
C24 C25 H25A 119.5
C25 C26 C27 119.7(3)
C25 C26 H26A 120.1
C27 C26 H26A 120.1
C28 C27 C26 119.9(4)
C28 C27 H27A 120.1
C26 C27 H27A 120.1
C27 C28 C29 120.6(4)
C27 C28 H28A 119.7
C29 C28 H28A 119.7
C24 C29 C28 120.2(4)
C24 C29 H29A 119.9
C28 C29 H29A 119.9
Si1 C30 H30A 109.5
Si1 C30 H30B 109.5
H30A C30 H30B 109.5
Si1 C30 H30C 109.5
H30A C30 H30C 109.5
H30B C30 H30C 109.5
Si1 C31 H31A 109.5
Si1 C31 H31B 109.5
H31A C31 H31B 109.5
Si1 C31 H31C 109.5
H31A C31 H31C 109.5
H31B C31 H31C 109.5
Si1 C32 H32A 109.5
Si1 C32 H32B 109.5
H32A C32 H32B 109.5
Si1 C32 H32C 109.5
H32A C32 H32C 109.5
H32B C32 H32C 109.5

loop_
_geom_bond_atom_site_label_1
_geom_bond_atom_site_label_2
_geom_bond_distance
Si1 C31 1.870(4)
Si1 C30 1.870(4)
Si1 C32 1.883(4)
Si1 C13 1.914(3)
O1 C7 1.212(4)
O2 C14 1.443(4)
O2 C15 1.444(4)
O3 C22 1.206(4)
O4 C22 1.341(4)
O4 C23 1.453(4)
C1 C2 1.391(4)
C1 C6 1.401(5)
C1 C9 1.483(4)
C2 C3 1.389(5)
C2 H2A 0.9500
C3 C4 1.397(5)
C3 H3A 0.9500
C4 C5 1.390(5)
C4 H4A 0.9500
C5 C6 1.384(5)
C5 H5A 0.9500
C6 C7 1.491(4)
C7 C8 1.509(4)
C8 C13 1.406(4)
C8 C9 1.418(4)
C9 C10 1.390(4)
C10 C11 1.408(4)
C10 C19 1.486(5)
C11 C12 1.392(5)
C11 C21 1.520(5)
C12 C13 1.420(5)
C12 C14 1.516(4)
C14 H14A 0.9900
C14 H14B 0.9900
C15 C16 1.508(4)
C15 C24 1.525(4)
C15 H15A 1.0000
C16 C17 1.334(5)
C16 C21 1.522(5)
C17 C18 1.486(5)
C17 H17A 0.9500
C18 C20 1.491(5)
C18 C19 1.592(5)
C18 H18A 1.0000
C19 C22 1.489(4)
C19 C20 1.522(4)
C20 C21 1.531(4)
C20 H20A 1.0000
C21 H21A 1.0000
C23 H23A 0.9800
C23 H23B 0.9800
C23 H23C 0.9800
C24 C29 1.390(5)
C24 C25 1.395(5)
C25 C26 1.385(5)
C25 H25A 0.9500
C26 C27 1.386(6)
C26 H26A 0.9500
C27 C28 1.377(6)
C27 H27A 0.9500
C28 C29 1.390(5)
C28 H28A 0.9500
C29 H29A 0.9500
C30 H30A 0.9800
C30 H30B 0.9800
C30 H30C 0.9800
C31 H31A 0.9800
C31 H31B 0.9800
C31 H31C 0.9800
C32 H32A 0.9800
C32 H32B 0.9800
C32 H32C 0.9800

loop_
_geom_hbond_atom_site_label_D
_geom_hbond_atom_site_label_H
_geom_hbond_atom_site_label_A
_geom_hbond_distance_DH
_geom_hbond_distance_HA
_geom_hbond_distance_DA
_geom_hbond_angle_DHA
_geom_hbond_site_symmetry_A
C23 H23B O3 0.98 2.39 3.330(4) 160.8 2_675
C23 H23C O1 0.98 2.54 3.494(4) 165.2 1_565

loop_
_geom_torsion_atom_site_label_1
_geom_torsion_atom_site_label_2
_geom_torsion_atom_site_label_3
_geom_torsion_atom_site_label_4
_geom_torsion
C6 C1 C2 C3 1.9(5)
C9 C1 C2 C3 177.3(3)
C1 C2 C3 C4 -0.7(5)
C2 C3 C4 C5 -1.0(5)
C3 C4 C5 C6 1.4(5)
C4 C5 C6 C1 -0.2(5)
C4 C5 C6 C7 -176.1(3)
C2 C1 C6 C5 -1.5(5)
C9 C1 C6 C5 -177.9(3)
C2 C1 C6 C7 175.2(3)
C9 C1 C6 C7 -1.3(3)
C5 C6 C7 O1 2.4(6)
C1 C6 C7 O1 -174.0(3)
C5 C6 C7 C8 177.0(3)
C1 C6 C7 C8 0.6(3)
O1 C7 C8 C13 5.0(5)
C6 C7 C8 C13 -169.5(3)
O1 C7 C8 C9 174.9(3)
C6 C7 C8 C9 0.4(3)
C13 C8 C9 C10 -7.9(5)
C7 C8 C9 C10 -178.2(3)
C13 C8 C9 C1 169.2(3)
C7 C8 C9 C1 -1.2(3)
C2 C1 C9 C10 2.3(6)
C6 C1 C9 C10 178.0(3)
C2 C1 C9 C8 -174.2(3)
C6 C1 C9 C8 1.6(3)
C8 C9 C10 C11 8.2(4)
C1 C9 C10 C11 -168.0(3)
C8 C9 C10 C19 179.1(3)
C1 C9 C10 C19 2.9(6)
C9 C10 C11 C12 1.5(5)
C19 C10 C11 C12 -171.4(3)
C9 C10 C11 C21 165.7(3)
C19 C10 C11 C21 -7.1(4)
C10 C11 C12 C13 -12.4(5)
C21 C11 C12 C13 -174.4(3)
C10 C11 C12 C14 154.5(3)
C21 C11 C12 C14 -7.5(5)
C9 C8 C13 C12 -2.6(5)
C7 C8 C13 C12 165.7(3)
C9 C8 C13 Si1 171.8(2)
C7 C8 C13 Si1 -19.9(5)
C11 C12 C13 C8 12.3(5)
C14 C12 C13 C8 -153.2(3)
C11 C12 C13 Si1 -162.0(3)
C14 C12 C13 Si1 32.4(5)
C15 O2 C14 C12 86.0(3)
C11 C12 C14 O2 -72.0(4)
C13 C12 C14 O2 94.2(4)
C14 O2 C15 C16 -53.2(4)
C14 O2 C15 C24 75.1(3)
O2 C15 C16 C17 -113.9(4)
C24 C15 C16 C17 118.2(4)
O2 C15 C16 C21 55.7(4)
C24 C15 C16 C21 -72.2(4)
C15 C16 C17 C18 178.2(3)
C21 C16 C17 C18 7.6(4)
C16 C17 C18 C20 4.6(4)
C16 C17 C18 C19 -58.7(4)
C9 C10 C19 C22 46.3(5)
C11 C10 C19 C22 -142.3(3)
C9 C10 C19 C20 -176.6(3)
C11 C10 C19 C20 -5.2(4)
C9 C10 C19 C18 -115.4(4)
C11 C10 C19 C18 56.0(4)
C17 C18 C19 C10 0.5(4)
C20 C18 C19 C10 -91.7(3)
C17 C18 C19 C22 -163.0(3)
C20 C18 C19 C22 104.9(3)
C17 C18 C19 C20 92.2(3)
C17 C18 C20 C19 -115.0(3)
C17 C18 C20 C21 -14.4(3)
C19 C18 C20 C21 100.6(3)
C10 C19 C20 C18 114.6(3)
C22 C19 C20 C18 -103.7(3)
C10 C19 C20 C21 15.2(3)
C22 C19 C20 C21 157.0(3)
C18 C19 C20 C21 -99.4(3)
C17 C16 C21 C11 90.7(3)
C15 C16 C21 C11 -80.6(3)
C17 C16 C21 C20 -16.3(4)
C15 C16 C21 C20 172.4(3)
C12 C11 C21 C16 73.4(4)
C10 C11 C21 C16 -90.6(3)
C12 C11 C21 C20 -179.6(3)
C10 C11 C21 C20 16.4(3)
C18 C20 C21 C16 18.2(3)
C19 C20 C21 C16 84.7(3)
C18 C20 C21 C11 -85.3(3)
C19 C20 C21 C11 -18.8(3)
C23 O4 C22 O3 4.4(4)
C23 O4 C22 C19 -177.9(3)
C10 C19 C22 O3 -171.6(3)
C20 C19 C22 O3 54.2(4)
C18 C19 C22 O3 -9.1(5)
C10 C19 C22 O4 10.7(4)
C20 C19 C22 O4 -123.4(3)
C18 C19 C22 O4 173.3(3)
O2 C15 C24 C29 -153.8(3)
C16 C15 C24 C29 -24.3(5)
O2 C15 C24 C25 29.5(4)
C16 C15 C24 C25 159.0(3)
C29 C24 C25 C26 0.0(5)
C15 C24 C25 C26 176.8(3)
C24 C25 C26 C27 -0.3(6)
C25 C26 C27 C28 0.5(6)
C26 C27 C28 C29 -0.5(6)
C25 C24 C29 C28 0.0(6)
C15 C24 C29 C28 -176.8(4)
C27 C28 C29 C24 0.2(6)
